data_7035054
loop_
_publ_author_name
'Wang, Ge'
'Guino-O, Marites A'
'Glueck, David S.'
'Golen, James A.'
'Daley, Christopher J. A.'
'Rheingold, Arnold L.'

_publ_section_title
;
 Synthesis of a phosphapyracene via metal-mediated cyclization: structural
 and reactivity effects of acenaphthene precursors.
;
_journal_issue 21
_journal_name_full 'Dalton transactions (Cambridge, England : 2003)'
_journal_page_first 9943
_journal_page_last 9954
_journal_paper_doi 10.1039/c5dt00520e
_journal_volume 44
_journal_year 2015
_chemical_formula_sum 'C11 H8 Br Cl'
_chemical_formula_weight 255.53
_chemical_name_systematic
;
 ?
;
_space_group_crystal_system monoclinic
_space_group_IT_number 14
_space_group_name_Hall '-P 2ybc'
_space_group_name_H-M_alt 'P 1 21/c 1'
_symmetry_space_group_name_Hall '-P 2ybc'
_symmetry_space_group_name_H-M 'P 1 21/c 1'
_atom_sites_solution_hydrogens geom
_audit_creation_method SHELXL-2013
_audit_update_record
;
2015-04-20 deposited with the CCDC.
2015-04-28 downloaded from the CCDC.
;
_cell_angle_alpha 90
_cell_angle_beta 90.1380(10)
_cell_angle_gamma 90
_cell_formula_units_Z 8
_cell_length_a 8.0594(3)
_cell_length_b 28.0000(10)
_cell_length_c 8.3318(3)
_cell_measurement_temperature 100(2)
_cell_volume 1880.18(12)
_computing_structure_refinement 'SHELXL-2013 (Sheldrick, 2013)'
_diffrn_ambient_temperature 100(2)
_diffrn_measured_fraction_theta_full 0.884
_diffrn_measured_fraction_theta_max 0.876
_diffrn_radiation_type MoK\a
_diffrn_radiation_wavelength 0.71073
_diffrn_reflns_av_R_equivalents 0.0220
_diffrn_reflns_av_unetI/netI 0.0195
_diffrn_reflns_laue_measured_fraction_full 0.884
_diffrn_reflns_laue_measured_fraction_max 0.876
_diffrn_reflns_limit_h_max 10
_diffrn_reflns_limit_h_min -10
_diffrn_reflns_limit_k_max 35
_diffrn_reflns_limit_k_min -34
_diffrn_reflns_limit_l_max 10
_diffrn_reflns_limit_l_min -10
_diffrn_reflns_number 15297
_diffrn_reflns_point_group_measured_fraction_full 0.884
_diffrn_reflns_point_group_measured_fraction_max 0.876
_diffrn_reflns_theta_full 25.000
_diffrn_reflns_theta_max 26.473
_diffrn_reflns_theta_min 2.527
_exptl_absorpt_coefficient_mu 4.599
_exptl_absorpt_correction_T_max 0.3391
_exptl_absorpt_correction_T_min 0.2543
_exptl_absorpt_correction_type multi-scan
_exptl_absorpt_process_details sadabs
_exptl_crystal_colour colorless
_exptl_crystal_density_diffrn 1.805
_exptl_crystal_density_method 'not measured'
_exptl_crystal_description block
_exptl_crystal_F_000 1008
_exptl_crystal_size_max 0.41
_exptl_crystal_size_mid 0.33
_exptl_crystal_size_min 0.30
_refine_diff_density_max 1.098
_refine_diff_density_min -0.326
_refine_diff_density_rms 0.072
_refine_ls_extinction_method none
_refine_ls_goodness_of_fit_ref 1.041
_refine_ls_hydrogen_treatment constr
_refine_ls_matrix_type full
_refine_ls_number_parameters 235
_refine_ls_number_reflns 3403
_refine_ls_number_restraints 0
_refine_ls_restrained_S_all 1.041
_refine_ls_R_factor_all 0.0288
_refine_ls_R_factor_gt 0.0250
_refine_ls_shift/su_max 0.001
_refine_ls_shift/su_mean 0.000
_refine_ls_structure_factor_coef Fsqd
_refine_ls_weighting_details 'w=1/[\s^2^(Fo^2^)+(0.0270P)^2^+3.0000P] where P=(Fo^2^+2Fc^2^)/3'
_refine_ls_weighting_scheme calc
_refine_ls_wR_factor_gt 0.0609
_refine_ls_wR_factor_ref 0.0627
_reflns_Friedel_coverage 0.000
_reflns_number_gt 3081
_reflns_number_total 3403
_reflns_threshold_expression 'I > 2\s(I)'
_cod_data_source_file c5dt00520e2.cif
_cod_data_source_block 1
_cod_depositor_comments 'Adding full bibliography for 7035053--7035062.cif.'
_cod_database_code 7035054
_shelx_space_group_comment
;
The symmetry employed for this shelxl refinement is uniquely defined
by the following loop, which should always be used as a source of
symmetry information in preference to the above space-group names.
They are only intended as comments.
;
_shelxl_version_number 2013-3

loop_
_space_group_symop_operation_xyz
'x, y, z'
'-x, y+1/2, -z+1/2'
'-x, -y, -z'
'x, -y-1/2, z-1/2'

loop_
_atom_site_label
_atom_site_type_symbol
_atom_site_fract_x
_atom_site_fract_y
_atom_site_fract_z
_atom_site_U_iso_or_equiv
_atom_site_adp_type
_atom_site_occupancy
_atom_site_site_symmetry_order
_atom_site_calc_flag
_atom_site_refinement_flags_posn
_atom_site_refinement_flags_adp
Br1 Br 0.48645(3) 0.14171(2) -0.13684(4) 0.02246(9) Uani 1 1 d . .
Br1' Br 0.38648(3) -0.10762(2) 0.73543(3) 0.02081(8) Uani 1 1 d . .
Cl1' Cl 0.28179(8) -0.00328(2) 0.92768(8) 0.02200(15) Uani 1 1 d . .
Cl1 Cl 0.68810(8) 0.24833(2) -0.07089(8) 0.02133(15) Uani 1 1 d . .
C1 C 0.4942(3) 0.25370(10) -0.1815(3) 0.0172(6) Uani 1 1 d . .
H1A H 0.4970 0.2831 -0.2473 0.021 Uiso 1 1 calc R U
H1B H 0.4826 0.2261 -0.2551 0.021 Uiso 1 1 calc R U
C1' C 0.4138(3) 0.00462(9) 0.7537(3) 0.0169(6) Uani 1 1 d . .
H1'A H 0.4775 0.0347 0.7652 0.020 Uiso 1 1 calc R U
H1'B H 0.4940 -0.0221 0.7479 0.020 Uiso 1 1 calc R U
C2' C 0.3138(3) 0.00636(9) 0.6010(3) 0.0150(5) Uani 1 1 d . .
C2 C 0.3465(3) 0.25546(9) -0.0717(3) 0.0159(5) Uani 1 1 d . .
C3 C 0.2544(3) 0.21498(9) -0.0129(3) 0.0137(5) Uani 1 1 d . .
C3' C 0.2593(3) -0.03436(9) 0.5096(3) 0.0132(5) Uani 1 1 d . .
C4 C 0.2906(3) 0.16518(9) -0.0357(3) 0.0173(6) Uani 1 1 d . .
C4' C 0.2850(3) -0.08407(9) 0.5434(3) 0.0159(5) Uani 1 1 d . .
C5' C 0.2332(3) -0.11978(9) 0.4421(3) 0.0194(6) Uani 1 1 d . .
H5'A H 0.2534 -0.1522 0.4697 0.023 Uiso 1 1 calc R U
C5 C 0.1873(4) 0.12977(10) 0.0176(3) 0.0207(6) Uani 1 1 d . .
H5A H 0.2159 0.0973 -0.0011 0.025 Uiso 1 1 calc R U
C6' C 0.1504(3) -0.10884(10) 0.2974(3) 0.0199(6) Uani 1 1 d . .
H6'A H 0.1184 -0.1336 0.2257 0.024 Uiso 1 1 calc R U
C6 C 0.0376(3) 0.14065(9) 0.1007(3) 0.0173(6) Uani 1 1 d . .
H6A H -0.0358 0.1160 0.1335 0.021 Uiso 1 1 calc R U
C7 C 0.0028(3) 0.18711(10) 0.1319(3) 0.0196(6) Uani 1 1 d . .
H7A H -0.0939 0.1948 0.1915 0.023 Uiso 1 1 calc R U
C7' C 0.1168(3) -0.06234(10) 0.2615(3) 0.0184(6) Uani 1 1 d . .
H7'A H 0.0570 -0.0550 0.1662 0.022 Uiso 1 1 calc R U
C8 C 0.1072(3) 0.22453(9) 0.0776(3) 0.0161(6) Uani 1 1 d . .
C8' C 0.1691(3) -0.02488(9) 0.3632(3) 0.0152(5) Uani 1 1 d . .
C9 C 0.0618(3) 0.27224(10) 0.1157(3) 0.0190(6) Uani 1 1 d . .
H9A H -0.0342 0.2781 0.1787 0.023 Uiso 1 1 calc R U
C9' C 0.1317(3) 0.02279(9) 0.3177(3) 0.0174(6) Uani 1 1 d . .
H9'A H 0.0690 0.0285 0.2229 0.021 Uiso 1 1 calc R U
C10 C 0.1550(3) 0.30954(9) 0.0625(3) 0.0202(6) Uani 1 1 d . .
H10A H 0.1249 0.3413 0.0897 0.024 Uiso 1 1 calc R U
C10' C 0.1844(3) 0.06034(10) 0.4077(3) 0.0188(6) Uani 1 1 d . .
H10B H 0.1596 0.0921 0.3758 0.023 Uiso 1 1 calc R U
C11 C 0.2957(3) 0.30111(10) -0.0327(3) 0.0200(6) Uani 1 1 d . .
H11A H 0.3576 0.3276 -0.0714 0.024 Uiso 1 1 calc R U
C11' C 0.2760(3) 0.05166(9) 0.5483(3) 0.0179(6) Uani 1 1 d . .
H11B H 0.3134 0.0782 0.6097 0.022 Uiso 1 1 calc R U

loop_
_atom_site_aniso_label
_atom_site_aniso_U_11
_atom_site_aniso_U_22
_atom_site_aniso_U_33
_atom_site_aniso_U_23
_atom_site_aniso_U_13
_atom_site_aniso_U_12
Br1 0.02106(14) 0.01843(14) 0.02790(16) -0.00384(11) 0.00397(13) 0.00265(10)
Br1' 0.02355(14) 0.01754(13) 0.02135(15) 0.00408(11) -0.00126(12) 0.00215(11)
Cl1' 0.0226(3) 0.0299(3) 0.0135(3) 0.0002(3) 0.0028(3) 0.0036(3)
Cl1 0.0147(3) 0.0280(3) 0.0213(3) -0.0010(3) -0.0007(3) -0.0007(3)
C1 0.0151(12) 0.0209(13) 0.0157(13) 0.0025(11) -0.0012(11) -0.0016(10)
C1' 0.0161(12) 0.0189(13) 0.0156(13) -0.0010(11) 0.0025(12) -0.0023(10)
C2' 0.0110(11) 0.0218(13) 0.0123(13) 0.0011(11) 0.0039(11) -0.0002(10)
C2 0.0143(11) 0.0202(13) 0.0131(12) -0.0002(10) -0.0030(11) 0.0010(10)
C3 0.0142(11) 0.0165(12) 0.0103(12) 0.0009(10) -0.0022(11) 0.0008(10)
C3' 0.0103(11) 0.0167(12) 0.0127(12) 0.0009(10) 0.0061(10) -0.0003(10)
C4 0.0162(12) 0.0205(13) 0.0154(13) -0.0013(11) -0.0009(11) 0.0026(10)
C4' 0.0133(11) 0.0197(13) 0.0149(13) 0.0033(11) 0.0034(11) 0.0003(10)
C5' 0.0195(13) 0.0154(12) 0.0234(15) 0.0025(11) 0.0070(12) -0.0032(11)
C5 0.0237(14) 0.0166(13) 0.0219(14) 0.0002(11) -0.0034(13) -0.0010(11)
C6' 0.0192(13) 0.0197(13) 0.0210(14) -0.0050(11) 0.0037(12) -0.0046(11)
C6 0.0214(13) 0.0138(12) 0.0167(13) 0.0059(10) -0.0027(12) -0.0059(10)
C7 0.0162(12) 0.0265(14) 0.0160(13) 0.0040(11) -0.0005(12) -0.0002(11)
C7' 0.0148(12) 0.0243(14) 0.0160(13) -0.0008(11) 0.0016(12) -0.0028(11)
C8 0.0157(12) 0.0193(13) 0.0134(12) 0.0023(11) -0.0039(11) 0.0011(10)
C8' 0.0112(11) 0.0194(13) 0.0152(13) 0.0014(11) 0.0051(11) -0.0011(10)
C9 0.0165(12) 0.0232(13) 0.0173(13) -0.0026(11) -0.0011(12) 0.0048(11)
C9' 0.0150(12) 0.0225(13) 0.0148(13) 0.0033(11) 0.0024(11) 0.0010(11)
C10 0.0222(13) 0.0155(12) 0.0227(15) -0.0021(11) -0.0023(13) 0.0047(11)
C10' 0.0179(12) 0.0179(13) 0.0208(14) 0.0033(11) 0.0055(12) 0.0038(11)
C11 0.0208(13) 0.0198(13) 0.0193(14) -0.0019(11) -0.0058(12) 0.0020(11)
C11' 0.0180(12) 0.0166(12) 0.0193(14) -0.0016(11) 0.0034(12) -0.0006(10)

loop_
_atom_type_symbol
_atom_type_description
_atom_type_scat_dispersion_real
_atom_type_scat_dispersion_imag
_atom_type_scat_source
C C 0.0033 0.0016 'International Tables Vol C Tables 4.2.6.8 and 6.1.1.4'
H H 0.0000 0.0000 'International Tables Vol C Tables 4.2.6.8 and 6.1.1.4'
Cl Cl 0.1484 0.1585 'International Tables Vol C Tables 4.2.6.8 and 6.1.1.4'
Br Br -0.2901 2.4595 'International Tables Vol C Tables 4.2.6.8 and 6.1.1.4'

loop_
_geom_angle_atom_site_label_1
_geom_angle_atom_site_label_2
_geom_angle_atom_site_label_3
_geom_angle
C2 C1 Cl1 112.03(18)
C2' C1' Cl1' 111.44(18)
C11' C2' C3' 119.6(2)
C11' C2' C1' 114.7(2)
C3' C2' C1' 125.7(2)
C11 C2 C3 119.6(3)
C11 C2 C1 114.2(2)
C3 C2 C1 126.2(2)
C8 C3 C4 114.8(2)
C8 C3 C2 117.4(2)
C4 C3 C2 127.8(3)
C4' C3' C2' 128.4(2)
C4' C3' C8' 114.6(2)
C2' C3' C8' 117.0(2)
C5 C4 C3 122.4(3)
C5 C4 Br1 113.5(2)
C3 C4 Br1 124.1(2)
C5' C4' C3' 122.9(2)
C5' C4' Br1' 113.07(19)
C3' C4' Br1' 124.03(19)
C4' C5' C6' 120.7(2)
C4 C5 C6 121.2(3)
C7' C6' C5' 119.2(2)
C7 C6 C5 118.3(2)
C6 C7 C8 121.6(3)
C6' C7' C8' 121.3(2)
C7 C8 C9 118.0(3)
C7 C8 C3 121.5(2)
C9 C8 C3 120.5(2)
C7' C8' C9' 118.4(2)
C7' C8' C3' 121.3(2)
C9' C8' C3' 120.3(2)
C10 C9 C8 120.4(3)
C10' C9' C8' 121.0(2)
C9 C10 C11 120.1(3)
C9' C10' C11' 119.3(2)
C2 C11 C10 121.9(3)
C2' C11' C10' 122.8(2)

loop_
_geom_bond_atom_site_label_1
_geom_bond_atom_site_label_2
_geom_bond_distance
Br1 C4 1.908(3)
Br1' C4' 1.913(2)
Cl1' C1' 1.814(3)
Cl1 C1 1.818(2)
C1 C2 1.504(4)
C1' C2' 1.505(3)
C2' C11' 1.376(4)
C2' C3' 1.439(3)
C2 C11 1.381(4)
C2 C3 1.442(4)
C3 C8 1.433(4)
C3 C4 1.437(4)
C3' C4' 1.435(3)
C3' C8' 1.443(3)
C4 C5 1.370(4)
C4' C5' 1.373(4)
C5' C6' 1.411(4)
C5 C6 1.425(4)
C6' C7' 1.363(4)
C6 C7 1.356(4)
C7 C8 1.418(4)
C7' C8' 1.412(4)
C8 C9 1.421(4)
C8' C9' 1.420(4)
C9 C10 1.362(4)
C9' C10' 1.359(4)
C10 C11 1.405(4)
C10' C11' 1.405(4)
